data_7126875
loop_
_publ_author_name
'Zhang, Ling'
'Shi, Qiu'
'Cao, Tongxiang'
'Zhu, Shifa'

_publ_section_title
;
 Catalytic regio- and stereoselective intermolecular [5+2] cycloaddition
 via conjugative activation of oxidopyrylium.
;
_journal_issue 66
_journal_name_full 'Chemical communications (Cambridge, England)'
_journal_page_first 9533
_journal_page_last 9536
_journal_paper_doi 10.1039/d0cc04309e
_journal_volume 56
_journal_year 2020
_chemical_formula_moiety 'C20 H18 O3'
_chemical_formula_sum 'C20 H18 O3'
_chemical_formula_weight 306.34
_space_group_crystal_system monoclinic
_space_group_IT_number 14
_space_group_name_Hall '-P 2ybc'
_space_group_name_H-M_alt 'P 1 21/c 1'
_atom_sites_solution_hydrogens geom
_atom_sites_solution_primary direct
_audit_block_doi 10.5517/ccdc.csd.cc251kjb
_audit_creation_date 2019-07-12
_audit_creation_method
;
Olex2 1.2
(compiled 2018.05.29 svn.r3508 for OlexSys, GUI svn.r5506)
;
_audit_update_record
;
2020-04-17 deposited with the CCDC.	2020-07-10 downloaded from the CCDC.
;
_cell_angle_alpha 90
_cell_angle_beta 111.188(8)
_cell_angle_gamma 90
_cell_formula_units_Z 4
_cell_length_a 7.3935(6)
_cell_length_b 25.0493(16)
_cell_length_c 8.8978(6)
_cell_measurement_reflns_used 2449
_cell_measurement_temperature 100.00(10)
_cell_measurement_theta_max 72.4760
_cell_measurement_theta_min 5.5940
_cell_volume 1536.5(2)
_computing_cell_refinement 'CrysAlisPro 1.171.38.43f (Rigaku OD, 2015)'
_computing_data_collection 'CrysAlisPro 1.171.38.43f (Rigaku OD, 2015)'
_computing_data_reduction 'CrysAlisPro 1.171.38.43f (Rigaku OD, 2015)'
_computing_molecular_graphics 'Olex2 (Dolomanov et al., 2009)'
_computing_publication_material 'Olex2 (Dolomanov et al., 2009)'
_computing_structure_refinement 'ShelXL (Sheldrick, 2015)'
_computing_structure_solution 'ShelXS (Sheldrick, 2008)'
_diffrn_ambient_environment N~2~
_diffrn_ambient_temperature 100.00(10)
_diffrn_detector 'CCD plate'
_diffrn_detector_area_resol_mean 5.2684
_diffrn_detector_type AtlasS2
_diffrn_measured_fraction_theta_full 0.996
_diffrn_measured_fraction_theta_max 0.969
_diffrn_measurement_details
;
List of Runs (angles in degrees, time in seconds):

  # Type    Start    End  Width  t~exp~   \w     \q     \k     \f   Frames
#--------------------------------------------------------------------------
  1  \w     25.00  71.00   1.00    1.00    --   40.98-125.00  60.00   46
  2  \w     35.00 113.00   1.00    1.00    --  106.95-125.00 -30.00   78
  3  \w     58.00  87.00   1.00    1.00    --   40.98-125.00-120.00   29
  4  \w     23.00  95.00   1.00    1.00    --   40.98-125.00-180.00   72
  5  \w     58.00 103.00   1.00    1.00    --  106.95 -95.00-180.00   45
  6  \w     60.00 157.00   1.00    1.00    --  106.95  15.00 120.00   97
  7  \w    104.00 156.00   1.00    1.00    --  106.95 125.00 150.00   52
  8  \w    105.00 158.00   1.00    1.00    --  106.95 125.00 -90.00   53
  9  \w     37.00 119.00   1.00    1.00    --  106.95-125.00 150.00   82
 10  \w   -116.00 -22.00   1.00    1.00    --  -40.98 -77.00 -30.00   94
;
_diffrn_measurement_device 'four-circle diffractometer'
_diffrn_measurement_device_type 'SuperNova, Dual, Cu at zero, AtlasS2'
_diffrn_measurement_method '\w scans'
_diffrn_orient_matrix_type 'CrysAlisPro convention (1999,Acta A55,543-557)'
_diffrn_orient_matrix_UB_11 -0.1704711000
_diffrn_orient_matrix_UB_12 0.0359039000
_diffrn_orient_matrix_UB_13 -0.0032850000
_diffrn_orient_matrix_UB_21 0.1408590000
_diffrn_orient_matrix_UB_22 0.0357104000
_diffrn_orient_matrix_UB_23 0.1316737000
_diffrn_orient_matrix_UB_31 0.0312575000
_diffrn_orient_matrix_UB_32 0.0349249000
_diffrn_orient_matrix_UB_33 -0.1310381000
_diffrn_radiation_monochromator mirror
_diffrn_radiation_probe x-ray
_diffrn_radiation_type CuK\a
_diffrn_radiation_wavelength 1.54184
_diffrn_reflns_av_R_equivalents 0.0361
_diffrn_reflns_av_unetI/netI 0.0458
_diffrn_reflns_Laue_measured_fraction_full 0.996
_diffrn_reflns_Laue_measured_fraction_max 0.969
_diffrn_reflns_limit_h_max 9
_diffrn_reflns_limit_h_min -7
_diffrn_reflns_limit_k_max 30
_diffrn_reflns_limit_k_min -30
_diffrn_reflns_limit_l_max 6
_diffrn_reflns_limit_l_min -10
_diffrn_reflns_number 5741
_diffrn_reflns_point_group_measured_fraction_full 0.996
_diffrn_reflns_point_group_measured_fraction_max 0.969
_diffrn_reflns_theta_full 67.684
_diffrn_reflns_theta_max 73.358
_diffrn_reflns_theta_min 3.529
_diffrn_source 'micro-focus sealed X-ray tube'
_diffrn_source_type 'SuperNova (Cu) X-ray Source'
_exptl_absorpt_coefficient_mu 0.709
_exptl_absorpt_correction_T_max 1.00000
_exptl_absorpt_correction_T_min 0.74325
_exptl_absorpt_correction_type multi-scan
_exptl_absorpt_process_details
;
CrysAlisPro 1.171.38.43f (Rigaku Oxford Diffraction, 2015)
Empirical absorption correction using spherical harmonics,
 implemented in SCALE3 ABSPACK scaling algorithm.
;
_exptl_crystal_colour colourless
_exptl_crystal_colour_primary colourless
_exptl_crystal_density_diffrn 1.324
_exptl_crystal_description block
_exptl_crystal_F_000 648
_exptl_crystal_size_max 0.12
_exptl_crystal_size_mid 0.11
_exptl_crystal_size_min 0.1
_refine_diff_density_max 0.266
_refine_diff_density_min -0.292
_refine_diff_density_rms 0.053
_refine_ls_extinction_method none
_refine_ls_goodness_of_fit_ref 1.090
_refine_ls_hydrogen_treatment constr
_refine_ls_matrix_type full
_refine_ls_number_parameters 209
_refine_ls_number_reflns 2996
_refine_ls_number_restraints 0
_refine_ls_restrained_S_all 1.090
_refine_ls_R_factor_all 0.0617
_refine_ls_R_factor_gt 0.0492
_refine_ls_shift/su_max 0.000
_refine_ls_shift/su_mean 0.000
_refine_ls_structure_factor_coef Fsqd
_refine_ls_weighting_details 'w=1/[\s^2^(Fo^2^)+(0.0519P)^2^+0.6125P] where P=(Fo^2^+2Fc^2^)/3'
_refine_ls_weighting_scheme calc
_refine_ls_wR_factor_gt 0.1220
_refine_ls_wR_factor_ref 0.1307
_reflns_Friedel_coverage 0.000
_reflns_number_gt 2488
_reflns_number_total 2996
_reflns_threshold_expression 'I > 2\s(I)'
_cod_data_source_file d0cc04309e2.cif
_cod_data_source_block 2l
_cod_depositor_comments 'Adding full bibliography for 7126875--7126877.cif.'
_cod_database_code 7126875
_shelx_shelxl_version_number 2018/3
_shelx_space_group_comment
;
The symmetry employed for this shelxl refinement is uniquely defined
by the following loop, which should always be used as a source of
symmetry information in preference to the above space-group names.
They are only intended as comments.
;
_reflns_odcompleteness_completeness 99.61
_reflns_odcompleteness_iscentric 1
_reflns_odcompleteness_theta 66.97
_olex2_refinement_description
;
1. Fixed Uiso
 At 1.2 times of:
  All C(H) groups, All C(H,H) groups
 At 1.5 times of:
  All C(H,H,H) groups
2.a Ternary CH refined with riding coordinates:
 C15(H15), C13(H13), C14(H14)
2.b Secondary CH2 refined with riding coordinates:
 C16(H16A,H16B), C17(H17A,H17B)
2.c Aromatic/amide H refined with riding coordinates:
 C8(H8), C18(H18), C2(H2), C19(H19), C3(H3), C6(H6), C5(H5), C4(H4)
2.d Idealised Me refined as rotating group:
 C20(H20A,H20B,H20C)
;
_olex2_submission_special_instructions 'No special instructions were received'
_oxdiff_exptl_absorpt_empirical_details
;
Empirical correction (ABSPACK) includes:
- Absorption correction using spherical harmonics
- Frame scaling
;
_oxdiff_exptl_absorpt_empirical_full_max 1.309
_oxdiff_exptl_absorpt_empirical_full_min 0.682

loop_
_space_group_symop_operation_xyz
'x, y, z'
'-x, y+1/2, -z+1/2'
'-x, -y, -z'
'x, -y-1/2, z-1/2'

loop_
_atom_site_label
_atom_site_type_symbol
_atom_site_fract_x
_atom_site_fract_y
_atom_site_fract_z
_atom_site_U_iso_or_equiv
_atom_site_adp_type
_atom_site_occupancy
_atom_site_site_symmetry_order
_atom_site_calc_flag
_atom_site_refinement_flags_posn
_atom_site_refinement_flags_adp
_atom_site_refinement_flags_occupancy
_atom_site_disorder_assembly
_atom_site_disorder_group
O3 O 0.53180(18) 0.80416(5) 0.43983(15) 0.0211(3) Uani 1 1 d . . . . .
O1 O 0.51632(18) 0.65810(5) 0.25351(15) 0.0205(3) Uani 1 1 d . . . . .
O2 O 0.1574(2) 0.71962(6) 0.20111(17) 0.0258(3) Uani 1 1 d . . . . .
C9 C 0.6780(3) 0.73483(7) 0.3443(2) 0.0194(4) Uani 1 1 d . . . . .
C8 C 0.8121(3) 0.69638(7) 0.3320(2) 0.0201(4) Uani 1 1 d . . . . .
H8 H 0.944458 0.701148 0.356870 0.024 Uiso 1 1 calc R . . . .
C10 C 0.5012(3) 0.71040(7) 0.2931(2) 0.0200(4) Uani 1 1 d . . . . .
C11 C 0.3215(3) 0.73851(8) 0.2613(2) 0.0203(4) Uani 1 1 d . . . . .
C7 C 0.7075(3) 0.65066(7) 0.2761(2) 0.0202(4) Uani 1 1 d . . . . .
C15 C 0.6904(3) 0.79276(7) 0.3874(2) 0.0197(4) Uani 1 1 d . . . . .
H15 H 0.815871 0.801830 0.470217 0.024 Uiso 1 1 calc R . . . .
C13 C 0.4215(3) 0.82237(7) 0.1573(2) 0.0199(4) Uani 1 1 d . . . . .
H13 H 0.394832 0.795048 0.073166 0.024 Uiso 1 1 calc R . . . .
C1 C 0.7624(3) 0.59826(8) 0.2358(2) 0.0221(4) Uani 1 1 d . . . . .
C16 C 0.7067(3) 0.88583(8) 0.2835(2) 0.0236(4) Uani 1 1 d . . . . .
H16A H 0.661607 0.896929 0.368395 0.028 Uiso 1 1 calc R . . . .
H16B H 0.847172 0.887952 0.325197 0.028 Uiso 1 1 calc R . . . .
C18 C 0.4098(3) 0.91678(8) 0.0642(2) 0.0273(4) Uani 1 1 d . . . . .
H18 H 0.336591 0.944884 0.004221 0.033 Uiso 1 1 calc R . . . .
C12 C 0.3597(3) 0.79867(8) 0.2964(2) 0.0201(4) Uani 1 1 d . . . . .
C2 C 0.9414(3) 0.59192(8) 0.2180(2) 0.0242(4) Uani 1 1 d . . . . .
H2 H 1.023046 0.621134 0.230071 0.029 Uiso 1 1 calc R . . . .
C14 C 0.6447(3) 0.82816(7) 0.2366(2) 0.0197(4) Uani 1 1 d . . . . .
H14 H 0.708024 0.814076 0.165299 0.024 Uiso 1 1 calc R . . . .
C19 C 0.3190(3) 0.87262(8) 0.0786(2) 0.0251(4) Uani 1 1 d . . . . .
H19 H 0.184053 0.872653 0.037644 0.030 Uiso 1 1 calc R . . . .
C3 C 0.9972(3) 0.54211(9) 0.1824(2) 0.0297(5) Uani 1 1 d . . . . .
H3 H 1.116720 0.537984 0.171134 0.036 Uiso 1 1 calc R . . . .
C6 C 0.6399(3) 0.55416(8) 0.2145(2) 0.0275(4) Uani 1 1 d . . . . .
H6 H 0.519831 0.558031 0.224878 0.033 Uiso 1 1 calc R . . . .
C5 C 0.6970(3) 0.50470(8) 0.1781(3) 0.0329(5) Uani 1 1 d . . . . .
H5 H 0.614577 0.475524 0.163405 0.040 Uiso 1 1 calc R . . . .
C20 C 0.1940(3) 0.82607(8) 0.3260(2) 0.0263(4) Uani 1 1 d . . . . .
H20A H 0.178092 0.810945 0.419542 0.039 Uiso 1 1 calc GR . . . .
H20B H 0.076872 0.821201 0.234036 0.039 Uiso 1 1 calc GR . . . .
H20C H 0.221496 0.863508 0.343056 0.039 Uiso 1 1 calc GR . . . .
C17 C 0.6253(3) 0.92353(8) 0.1404(2) 0.0284(5) Uani 1 1 d . . . . .
H17A H 0.655599 0.960131 0.176205 0.034 Uiso 1 1 calc R . . . .
H17B H 0.684734 0.915931 0.061722 0.034 Uiso 1 1 calc R . . . .
C4 C 0.8757(3) 0.49837(8) 0.1634(3) 0.0330(5) Uani 1 1 d . . . . .
H4 H 0.914294 0.464921 0.140963 0.040 Uiso 1 1 calc R . . . .

loop_
_atom_site_aniso_label
_atom_site_aniso_U_11
_atom_site_aniso_U_22
_atom_site_aniso_U_33
_atom_site_aniso_U_23
_atom_site_aniso_U_13
_atom_site_aniso_U_12
O3 0.0189(7) 0.0287(7) 0.0146(6) -0.0023(5) 0.0049(5) 0.0019(5)
O1 0.0214(7) 0.0206(7) 0.0197(6) 0.0008(5) 0.0076(5) -0.0001(5)
O2 0.0202(7) 0.0312(8) 0.0254(7) 0.0005(6) 0.0076(6) -0.0032(6)
C9 0.0202(9) 0.0235(9) 0.0139(8) 0.0030(7) 0.0055(7) 0.0008(7)
C8 0.0195(9) 0.0234(9) 0.0165(9) 0.0018(7) 0.0055(7) 0.0002(7)
C10 0.0222(9) 0.0213(9) 0.0166(9) 0.0008(7) 0.0073(7) 0.0000(7)
C11 0.0206(10) 0.0283(10) 0.0136(8) 0.0023(7) 0.0080(7) -0.0016(8)
C7 0.0214(9) 0.0237(10) 0.0156(8) 0.0040(7) 0.0068(7) 0.0017(7)
C15 0.0167(9) 0.0247(10) 0.0172(9) -0.0030(7) 0.0054(7) 0.0002(7)
C13 0.0212(9) 0.0222(9) 0.0161(9) -0.0004(7) 0.0064(7) -0.0011(7)
C1 0.0277(10) 0.0224(10) 0.0138(8) 0.0024(7) 0.0046(7) 0.0010(7)
C16 0.0229(10) 0.0228(10) 0.0236(9) -0.0019(8) 0.0066(8) -0.0024(8)
C18 0.0324(11) 0.0259(10) 0.0199(9) 0.0034(8) 0.0049(8) 0.0019(8)
C12 0.0179(9) 0.0262(10) 0.0144(8) -0.0005(7) 0.0039(7) 0.0008(7)
C2 0.0231(10) 0.0272(10) 0.0183(9) 0.0001(8) 0.0027(8) 0.0018(8)
C14 0.0209(9) 0.0208(9) 0.0177(9) -0.0016(7) 0.0075(7) -0.0006(7)
C19 0.0245(10) 0.0283(10) 0.0186(9) 0.0000(8) 0.0029(8) 0.0014(8)
C3 0.0292(11) 0.0326(11) 0.0235(10) -0.0002(8) 0.0051(9) 0.0091(9)
C6 0.0320(11) 0.0258(10) 0.0243(10) 0.0012(8) 0.0095(8) -0.0015(8)
C5 0.0437(13) 0.0233(10) 0.0293(11) 0.0009(8) 0.0102(10) -0.0039(9)
C20 0.0229(10) 0.0328(11) 0.0237(10) -0.0005(8) 0.0090(8) 0.0039(8)
C17 0.0349(12) 0.0238(10) 0.0257(10) -0.0006(8) 0.0099(9) -0.0050(8)
C4 0.0452(13) 0.0227(10) 0.0266(11) -0.0010(8) 0.0075(10) 0.0070(9)

loop_
_atom_type_symbol
_atom_type_description
_atom_type_scat_dispersion_real
_atom_type_scat_dispersion_imag
_atom_type_scat_source
C C 0.0181 0.0091 'International Tables Vol C Tables 4.2.6.8 and 6.1.1.4'
H H 0.0000 0.0000 'International Tables Vol C Tables 4.2.6.8 and 6.1.1.4'
O O 0.0492 0.0322 'International Tables Vol C Tables 4.2.6.8 and 6.1.1.4'

loop_
_geom_angle_atom_site_label_1
_geom_angle_atom_site_label_2
_geom_angle_atom_site_label_3
_geom_angle
_geom_angle_site_symmetry_1
_geom_angle_site_symmetry_3
_geom_angle_publ_flag
C15 O3 C12 104.82(13) . . ?
C7 O1 C10 105.57(14) . . ?
C8 C9 C15 134.51(17) . . ?
C10 C9 C8 106.41(16) . . ?
C10 C9 C15 118.92(16) . . ?
C7 C8 C9 106.14(17) . . ?
O1 C10 C11 124.89(17) . . ?
C9 C10 O1 110.92(16) . . ?
C9 C10 C11 123.49(17) . . ?
O2 C11 C10 126.36(18) . . ?
O2 C11 C12 122.89(17) . . ?
C10 C11 C12 110.45(15) . . ?
O1 C7 C8 110.92(16) . . ?
O1 C7 C1 116.89(16) . . ?
C8 C7 C1 132.17(18) . . ?
O3 C15 C9 107.12(14) . . ?
O3 C15 C14 102.72(14) . . ?
C9 C15 C14 111.16(15) . . ?
C14 C13 C12 103.88(14) . . ?
C19 C13 C12 116.00(15) . . ?
C19 C13 C14 114.08(16) . . ?
C2 C1 C7 119.33(18) . . ?
C6 C1 C7 121.40(19) . . ?
C6 C1 C2 119.27(18) . . ?
C17 C16 C14 111.64(16) . . ?
C19 C18 C17 122.98(18) . . ?
O3 C12 C11 108.03(14) . . ?
O3 C12 C13 104.11(14) . . ?
O3 C12 C20 108.32(15) . . ?
C11 C12 C13 106.92(14) . . ?
C20 C12 C11 112.26(16) . . ?
C20 C12 C13 116.63(16) . . ?
C3 C2 C1 120.05(19) . . ?
C15 C14 C13 101.84(14) . . ?
C16 C14 C15 110.87(15) . . ?
C16 C14 C13 112.21(15) . . ?
C18 C19 C13 123.76(19) . . ?
C2 C3 C4 120.3(2) . . ?
C5 C6 C1 120.1(2) . . ?
C4 C5 C6 120.5(2) . . ?
C18 C17 C16 109.99(16) . . ?
C5 C4 C3 119.8(2) . . ?

loop_
_geom_bond_atom_site_label_1
_geom_bond_atom_site_label_2
_geom_bond_distance
_geom_bond_site_symmetry_2
_geom_bond_publ_flag
O3 C15 1.439(2) . ?
O3 C12 1.446(2) . ?
O1 C10 1.372(2) . ?
O1 C7 1.366(2) . ?
O2 C11 1.230(2) . ?
C9 C8 1.414(3) . ?
C9 C10 1.364(3) . ?
C9 C15 1.495(3) . ?
C8 C7 1.371(3) . ?
C10 C11 1.439(3) . ?
C11 C12 1.544(3) . ?
C7 C1 1.457(3) . ?
C15 C14 1.541(3) . ?
C13 C12 1.582(2) . ?
C13 C14 1.549(3) . ?
C13 C19 1.505(3) . ?
C1 C2 1.397(3) . ?
C1 C6 1.397(3) . ?
C16 C14 1.527(2) . ?
C16 C17 1.524(3) . ?
C18 C19 1.324(3) . ?
C18 C17 1.499(3) . ?
C12 C20 1.508(3) . ?
C2 C3 1.387(3) . ?
C3 C4 1.388(3) . ?
C6 C5 1.385(3) . ?
C5 C4 1.383(3) . ?
